data_7153430
loop_
_publ_author_name
'Pitchumony, Tamil Selvi'
'Spingler, Bernhard'
'Motterlini, Roberto'
'Alberto, Roger'

_publ_section_title
;
 Syntheses, structural characterization and CO releasing properties of
 boranocarbonate [H3BCO2H]- derivatives.
;
_journal_issue 21
_journal_name_full 'Organic &amp; biomolecular chemistry'
_journal_page_first 4849
_journal_page_last 4854
_journal_paper_doi 10.1039/c0ob00099j
_journal_volume 8
_journal_year 2010
_chemical_formula_sum 'C15 H32 B Na O8'
_chemical_formula_weight 374.21
_chemical_name_systematic
;
?
;
_space_group_IT_number 4
_symmetry_cell_setting monoclinic
_symmetry_space_group_name_Hall 'P 2yb'
_symmetry_space_group_name_H-M 'P 1 21 1'
_atom_sites_solution_hydrogens geom
_atom_sites_solution_primary direct
_atom_sites_solution_secondary difmap
_audit_creation_method SHELXL-97
_cell_angle_alpha 90.00
_cell_angle_beta 105.663(3)
_cell_angle_gamma 90.00
_cell_formula_units_Z 4
_cell_length_a 8.4146(2)
_cell_length_b 18.1567(4)
_cell_length_c 13.8651(4)
_cell_measurement_reflns_used 17148
_cell_measurement_temperature 183(2)
_cell_measurement_theta_max 32.7337
_cell_measurement_theta_min 2.2381
_cell_volume 2039.67(9)
_computing_cell_refinement 'CrysAlis RED (Oxford, 2007)'
_computing_data_collection 'CrysAlis RED (Oxford, 2007)'
_computing_data_reduction 'CrysAlis RED (Oxford, 2007)'
_computing_molecular_graphics 'ORTEP-3 (Farrugia, 1997)'
_computing_publication_material 'SHELXL-97 (Sheldrick, 1997)'
_computing_structure_refinement 'SHELXL-97 (Sheldrick, 1997)'
_computing_structure_solution 'SIR-97 (Altomare, 1999)'
_diffrn_ambient_temperature 183(2)
_diffrn_detector_area_resol_mean 10.4498
_diffrn_measured_fraction_theta_full 0.998
_diffrn_measured_fraction_theta_max 0.998
_diffrn_measurement_device_type 'Xcalibur Ruby'
_diffrn_measurement_method '\o oscillation scan'
_diffrn_radiation_monochromator graphite
_diffrn_radiation_source 'Enhance (Mo) X-ray Source'
_diffrn_radiation_type MoK\a
_diffrn_radiation_wavelength 0.7107
_diffrn_reflns_av_R_equivalents 0.0317
_diffrn_reflns_av_sigmaI/netI 0.0331
_diffrn_reflns_limit_h_max 12
_diffrn_reflns_limit_h_min -12
_diffrn_reflns_limit_k_max 25
_diffrn_reflns_limit_k_min -25
_diffrn_reflns_limit_l_max 19
_diffrn_reflns_limit_l_min -19
_diffrn_reflns_number 28939
_diffrn_reflns_theta_full 30.51
_diffrn_reflns_theta_max 30.51
_diffrn_reflns_theta_min 2.24
_exptl_absorpt_coefficient_mu 0.113
_exptl_absorpt_correction_T_max 0.9888
_exptl_absorpt_correction_T_min 0.7058
_exptl_absorpt_correction_type multi-scan
_exptl_absorpt_process_details
;
CrysAlis RED, Oxford Diffraction Ltd.,
Version 1.171.31.8 (release 12-01-2007 CrysAlis171 .NET)
(compiled Jan 12 2007,17:49:11)
Empirical absorption correction using spherical harmonics,
implemented in SCALE3 ABSPACK scaling algorithm.
;
_exptl_crystal_colour white
_exptl_crystal_density_diffrn 1.219
_exptl_crystal_density_method 'not measured'
_exptl_crystal_description needle
_exptl_crystal_F_000 808
_exptl_crystal_size_max 0.50
_exptl_crystal_size_mid 0.10
_exptl_crystal_size_min 0.10
_refine_diff_density_max 0.334
_refine_diff_density_min -0.200
_refine_diff_density_rms 0.046
_refine_ls_abs_structure_details 'Flack H D (1983), Acta Cryst. A39, 876-881'
_refine_ls_abs_structure_Flack 0.0(3)
_refine_ls_extinction_method none
_refine_ls_goodness_of_fit_ref 1.083
_refine_ls_hydrogen_treatment mixed
_refine_ls_matrix_type full
_refine_ls_number_parameters 457
_refine_ls_number_reflns 6395
_refine_ls_number_restraints 1
_refine_ls_restrained_S_all 1.083
_refine_ls_R_factor_all 0.0680
_refine_ls_R_factor_gt 0.0483
_refine_ls_shift/su_max 0.001
_refine_ls_shift/su_mean 0.000
_refine_ls_structure_factor_coef Fsqd
_refine_ls_weighting_details 'calc w=1/[\s^2^(Fo^2^)+(0.0603P)^2^+0.1042P] where P=(Fo^2^+2Fc^2^)/3'
_refine_ls_weighting_scheme calc
_refine_ls_wR_factor_gt 0.1014
_refine_ls_wR_factor_ref 0.1154
_reflns_number_gt 5074
_reflns_number_total 6395
_reflns_threshold_expression >2sigma(I)
_cod_data_source_file c0ob00099j.txt
_cod_data_source_block sp260107
_cod_original_sg_symbol_H-M P21
_cod_database_code 7153430

loop_
_symmetry_equiv_pos_as_xyz
'x, y, z'
'-x, y+1/2, -z'

loop_
_atom_site_label
_atom_site_type_symbol
_atom_site_fract_x
_atom_site_fract_y
_atom_site_fract_z
_atom_site_U_iso_or_equiv
_atom_site_adp_type
_atom_site_occupancy
_atom_site_symmetry_multiplicity
_atom_site_calc_flag
_atom_site_refinement_flags
C1 C -0.2242(3) 0.14937(14) -0.1052(2) 0.0362(6) Uani 1 1 d .
H1A H -0.3436 0.1398 -0.1162 0.043 Uiso 1 1 calc R
H1B H -0.1656 0.1015 -0.0953 0.043 Uiso 1 1 calc R
C2 C -0.1951(3) 0.18798(16) -0.19360(19) 0.0392(6) Uani 1 1 d .
H2A H -0.2431 0.1592 -0.2552 0.047 Uiso 1 1 calc R
H2B H -0.2483 0.2371 -0.2013 0.047 Uiso 1 1 calc R
C3 C 0.0170(4) 0.22481(17) -0.26452(19) 0.0447(7) Uani 1 1 d .
H3A H -0.0335 0.2741 -0.2804 0.054 Uiso 1 1 calc R
H3B H -0.0276 0.1922 -0.3228 0.054 Uiso 1 1 calc R
C4 C 0.1988(4) 0.23026(16) -0.2438(2) 0.0438(7) Uani 1 1 d .
H4A H 0.2496 0.1812 -0.2258 0.053 Uiso 1 1 calc R
H4B H 0.2286 0.2479 -0.3042 0.053 Uiso 1 1 calc R
C5 C 0.4305(4) 0.29183(19) -0.1423(2) 0.0503(8) Uani 1 1 d .
H5A H 0.4577 0.3140 -0.2011 0.060 Uiso 1 1 calc R
H5B H 0.4894 0.2442 -0.1273 0.060 Uiso 1 1 calc R
C6 C 0.4837(4) 0.34199(18) -0.0546(3) 0.0503(7) Uani 1 1 d .
H6A H 0.6012 0.3554 -0.0438 0.060 Uiso 1 1 calc R
H6B H 0.4171 0.3877 -0.0668 0.060 Uiso 1 1 calc R
C7 C 0.5142(3) 0.34942(15) 0.1187(2) 0.0447(7) Uani 1 1 d .
H7A H 0.4469 0.3948 0.1111 0.054 Uiso 1 1 calc R
H7B H 0.6312 0.3637 0.1293 0.054 Uiso 1 1 calc R
C8 C 0.4949(3) 0.30640(16) 0.2051(2) 0.0442(7) Uani 1 1 d .
H8A H 0.5526 0.2585 0.2087 0.053 Uiso 1 1 calc R
H8B H 0.5428 0.3336 0.2682 0.053 Uiso 1 1 calc R
C9 C 0.2875(4) 0.26461(17) 0.2786(2) 0.0468(7) Uani 1 1 d .
H9A H 0.3351 0.2961 0.3375 0.056 Uiso 1 1 calc R
H9B H 0.3361 0.2148 0.2922 0.056 Uiso 1 1 calc R
C10 C 0.1062(4) 0.26066(16) 0.25956(19) 0.0457(7) Uani 1 1 d .
H10A H 0.0778 0.2415 0.3196 0.055 Uiso 1 1 calc R
H10B H 0.0579 0.3105 0.2451 0.055 Uiso 1 1 calc R
C11 C -0.1347(3) 0.21066(17) 0.1532(2) 0.0406(6) Uani 1 1 d .
H11A H -0.1811 0.2606 0.1365 0.049 Uiso 1 1 calc R
H11B H -0.1692 0.1924 0.2117 0.049 Uiso 1 1 calc R
C12 C -0.1971(3) 0.16073(16) 0.0666(2) 0.0406(6) Uani 1 1 d .
H12A H -0.1406 0.1125 0.0798 0.049 Uiso 1 1 calc R
H12B H -0.3171 0.1526 0.0552 0.049 Uiso 1 1 calc R
C21 C 0.2060(3) 0.04122(13) -0.01528(16) 0.0284(5) Uani 1 1 d .
C24 C 0.0294(3) -0.04701(16) 0.0326(2) 0.0374(5) Uani 1 1 d .
H24A H -0.0724 -0.0195 -0.0005 0.045 Uiso 1 1 calc R
H24B H 0.0653 -0.0320 0.1038 0.045 Uiso 1 1 calc R
C25 C -0.0029(5) -0.12729(18) 0.0249(3) 0.0657(10) Uani 1 1 d .
H25A H 0.0983 -0.1540 0.0582 0.079 Uiso 1 1 calc R
H25B H -0.0385 -0.1416 -0.0459 0.079 Uiso 1 1 calc R
H25C H -0.0897 -0.1395 0.0572 0.079 Uiso 1 1 calc R
C31 C 0.3485(3) 0.05683(19) 0.25289(19) 0.0466(7) Uani 1 1 d .
H31A H 0.2664 0.0905 0.2102 0.056 Uiso 1 1 calc R
H31B H 0.3063 0.0058 0.2406 0.056 Uiso 1 1 calc R
C32 C 0.5096(4) 0.06348(18) 0.22777(18) 0.0452(7) Uani 1 1 d .
H32A H 0.4935 0.0561 0.1550 0.054 Uiso 1 1 calc R
H32B H 0.5570 0.1131 0.2459 0.054 Uiso 1 1 calc R
C33 C 0.7674(4) 0.00400(17) 0.2552(2) 0.0434(6) Uani 1 1 d .
H33A H 0.8317 0.0499 0.2738 0.052 Uiso 1 1 calc R
H33B H 0.7441 -0.0028 0.1818 0.052 Uiso 1 1 calc R
C34 C 0.8628(4) -0.05963(16) 0.3082(2) 0.0432(6) Uani 1 1 d .
H34A H 0.7941 -0.1047 0.2952 0.052 Uiso 1 1 calc R
H34B H 0.9617 -0.0679 0.2838 0.052 Uiso 1 1 calc R
C35 C 0.9865(4) -0.10553(15) 0.4691(2) 0.0438(7) Uani 1 1 d .
H35A H 1.0793 -0.1237 0.4444 0.053 Uiso 1 1 calc R
H35B H 0.9057 -0.1460 0.4637 0.053 Uiso 1 1 calc R
C36 C 1.0482(3) -0.08129(18) 0.5752(2) 0.0450(7) Uani 1 1 d .
H36A H 1.1115 -0.1216 0.6164 0.054 Uiso 1 1 calc R
H36B H 1.1223 -0.0383 0.5797 0.054 Uiso 1 1 calc R
C37 C 0.9551(4) -0.02567(17) 0.7042(2) 0.0474(7) Uani 1 1 d .
H37A H 0.9921 0.0251 0.6958 0.057 Uiso 1 1 calc R
H37B H 1.0470 -0.0521 0.7512 0.057 Uiso 1 1 calc R
C38 C 0.8093(4) -0.02383(17) 0.74450(19) 0.0468(7) Uani 1 1 d .
H38A H 0.7688 -0.0746 0.7488 0.056 Uiso 1 1 calc R
H38B H 0.8406 -0.0026 0.8128 0.056 Uiso 1 1 calc R
C39 C 0.5342(3) 0.01532(15) 0.71173(18) 0.0387(6) Uani 1 1 d .
H39A H 0.5579 0.0268 0.7840 0.046 Uiso 1 1 calc R
H39B H 0.4882 -0.0351 0.7007 0.046 Uiso 1 1 calc R
C40 C 0.4129(3) 0.06913(14) 0.65250(18) 0.0350(5) Uani 1 1 d .
H40A H 0.3123 0.0696 0.6765 0.042 Uiso 1 1 calc R
H40B H 0.4610 0.1192 0.6607 0.042 Uiso 1 1 calc R
C41 C 0.2543(3) 0.09692(15) 0.4891(2) 0.0393(6) Uani 1 1 d .
H41A H 0.2977 0.1479 0.4955 0.047 Uiso 1 1 calc R
H41B H 0.1508 0.0963 0.5100 0.047 Uiso 1 1 calc R
C42 C 0.2224(3) 0.07125(16) 0.3838(2) 0.0415(6) Uani 1 1 d .
H42A H 0.1814 0.0199 0.3780 0.050 Uiso 1 1 calc R
H42B H 0.1375 0.1027 0.3392 0.050 Uiso 1 1 calc R
C51 C 0.6933(3) 0.21405(13) 0.49987(16) 0.0271(4) Uani 1 1 d .
C54 C 0.5365(3) 0.30557(15) 0.5592(2) 0.0379(6) Uani 1 1 d .
H54A H 0.5790 0.2908 0.6302 0.045 Uiso 1 1 calc R
H54B H 0.4315 0.2792 0.5302 0.045 Uiso 1 1 calc R
C55 C 0.5087(5) 0.38652(18) 0.5519(3) 0.0663(10) Uani 1 1 d .
H55A H 0.4700 0.4008 0.4812 0.080 Uiso 1 1 calc R
H55B H 0.6123 0.4121 0.5832 0.080 Uiso 1 1 calc R
H55C H 0.4254 0.4000 0.5864 0.080 Uiso 1 1 calc R
O1 O -0.1652(2) 0.19429(9) -0.01917(13) 0.0332(4) Uani 1 1 d .
O2 O -0.0214(2) 0.19571(10) -0.17833(12) 0.0353(4) Uani 1 1 d .
O3 O 0.2575(2) 0.28008(10) -0.16382(14) 0.0389(4) Uani 1 1 d .
O4 O 0.4614(2) 0.30501(10) 0.03075(15) 0.0433(4) Uani 1 1 d .
O5 O 0.3231(2) 0.29489(11) 0.19183(13) 0.0408(4) Uani 1 1 d .
O6 O 0.0406(2) 0.21348(10) 0.17669(13) 0.0362(4) Uani 1 1 d .
O20 O 0.1358(2) 0.08644(10) 0.02368(13) 0.0367(4) Uani 1 1 d .
O23 O 0.1572(2) -0.03100(10) -0.01579(14) 0.0378(4) Uani 1 1 d .
O31 O 0.3726(2) 0.07522(10) 0.35514(12) 0.0357(4) Uani 1 1 d .
O32 O 0.6175(2) 0.00877(11) 0.28283(14) 0.0420(4) Uani 1 1 d .
O33 O 0.9105(2) -0.04409(10) 0.41158(13) 0.0367(4) Uani 1 1 d .
O34 O 0.9107(2) -0.06189(12) 0.61150(14) 0.0433(5) Uani 1 1 d .
O35 O 0.6817(2) 0.01957(10) 0.68086(13) 0.0350(4) Uani 1 1 d .
O36 O 0.37224(19) 0.04832(9) 0.55025(12) 0.0305(3) Uani 1 1 d .
O50 O 0.6242(2) 0.17018(9) 0.54116(14) 0.0398(4) Uani 1 1 d .
O53 O 0.6545(2) 0.28731(9) 0.50492(13) 0.0349(4) Uani 1 1 d .
Na1 Na 0.15474(14) 0.21139(6) 0.00218(9) 0.0449(3) Uani 1 1 d .
Na31 Na 0.63915(12) 0.04908(5) 0.48931(7) 0.0378(2) Uani 1 1 d .
B22 B 0.3519(4) 0.05617(19) -0.0669(2) 0.0397(7) Uani 1 1 d .
H22A H 0.468(2) 0.0246(10) -0.0240(12) 0.060 Uiso 1 1 d R
H22B H 0.3800(17) 0.1184(11) -0.0650(13) 0.060 Uiso 1 1 d R
H22C H 0.3120(12) 0.0362(11) -0.1489(14) 0.060 Uiso 1 1 d R
B52 B 0.8270(4) 0.19729(19) 0.4404(2) 0.0398(6) Uani 1 1 d .
H52A H 0.8351(18) 0.1390(11) 0.4305(13) 0.060 Uiso 1 1 d R
H52B H 0.945(2) 0.2180(11) 0.4821(10) 0.060 Uiso 1 1 d R
H52C H 0.7910(15) 0.2236(10) 0.3686(15) 0.060 Uiso 1 1 d R

loop_
_atom_site_aniso_label
_atom_site_aniso_U_11
_atom_site_aniso_U_22
_atom_site_aniso_U_33
_atom_site_aniso_U_23
_atom_site_aniso_U_13
_atom_site_aniso_U_12
C1 0.0259(11) 0.0334(12) 0.0442(14) -0.0033(11) 0.0007(10) -0.0058(10)
C2 0.0323(12) 0.0406(13) 0.0363(13) -0.0022(11) -0.0054(10) 0.0003(11)
C3 0.0628(18) 0.0456(15) 0.0243(12) 0.0059(11) 0.0092(11) -0.0001(13)
C4 0.0626(18) 0.0409(14) 0.0365(14) 0.0066(11) 0.0279(13) 0.0078(13)
C5 0.0373(14) 0.0638(19) 0.0604(18) 0.0139(15) 0.0313(13) 0.0057(14)
C6 0.0348(14) 0.0530(17) 0.067(2) 0.0138(15) 0.0208(13) -0.0073(13)
C7 0.0307(13) 0.0344(13) 0.0671(19) -0.0076(13) 0.0101(12) -0.0035(11)
C8 0.0313(13) 0.0406(14) 0.0526(17) -0.0067(12) -0.0024(11) 0.0017(11)
C9 0.0618(18) 0.0465(16) 0.0275(12) 0.0015(11) 0.0039(12) -0.0071(14)
C10 0.069(2) 0.0407(15) 0.0327(13) -0.0083(11) 0.0231(13) -0.0075(14)
C11 0.0394(14) 0.0463(15) 0.0460(14) 0.0005(12) 0.0285(11) 0.0037(12)
C12 0.0341(13) 0.0431(14) 0.0509(15) 0.0048(12) 0.0222(11) -0.0066(11)
C21 0.0293(11) 0.0300(11) 0.0238(10) 0.0041(9) 0.0037(8) 0.0024(9)
C24 0.0355(13) 0.0385(13) 0.0423(13) 0.0028(12) 0.0174(10) -0.0039(11)
C25 0.063(2) 0.0405(16) 0.108(3) 0.0047(19) 0.048(2) -0.0068(15)
C31 0.0403(14) 0.0618(18) 0.0293(12) 0.0032(13) -0.0052(10) -0.0025(13)
C32 0.0519(16) 0.0554(17) 0.0240(11) 0.0085(12) 0.0027(11) -0.0013(14)
C33 0.0486(16) 0.0506(16) 0.0340(13) -0.0028(12) 0.0160(11) -0.0114(13)
C34 0.0471(15) 0.0418(15) 0.0454(15) -0.0125(12) 0.0206(12) -0.0051(12)
C35 0.0418(15) 0.0352(13) 0.0609(18) 0.0055(13) 0.0248(13) 0.0113(12)
C36 0.0280(13) 0.0512(16) 0.0563(17) 0.0169(14) 0.0123(12) 0.0048(12)
C37 0.0425(15) 0.0414(15) 0.0471(16) -0.0020(13) -0.0070(12) 0.0031(12)
C38 0.0660(19) 0.0420(14) 0.0263(12) -0.0002(11) 0.0021(12) 0.0145(14)
C39 0.0526(16) 0.0360(13) 0.0314(12) 0.0014(11) 0.0181(11) -0.0062(12)
C40 0.0396(13) 0.0338(12) 0.0380(13) -0.0054(10) 0.0218(10) -0.0044(10)
C41 0.0268(11) 0.0358(13) 0.0579(16) 0.0093(12) 0.0157(11) 0.0059(10)
C42 0.0225(11) 0.0474(15) 0.0493(15) 0.0138(13) 0.0007(10) -0.0010(11)
C51 0.0274(11) 0.0265(10) 0.0243(10) -0.0033(9) 0.0017(8) -0.0007(9)
C54 0.0408(14) 0.0383(13) 0.0397(13) -0.0019(11) 0.0197(11) 0.0035(11)
C55 0.078(2) 0.0395(16) 0.097(3) -0.0104(18) 0.051(2) 0.0059(17)
O1 0.0332(9) 0.0298(8) 0.0383(9) -0.0003(7) 0.0126(7) -0.0039(7)
O2 0.0356(9) 0.0413(9) 0.0263(8) 0.0037(7) 0.0037(6) -0.0007(8)
O3 0.0357(9) 0.0428(10) 0.0440(10) -0.0022(8) 0.0203(8) 0.0039(8)
O4 0.0417(10) 0.0368(10) 0.0547(12) 0.0011(9) 0.0189(9) -0.0008(8)
O5 0.0321(9) 0.0525(11) 0.0348(9) 0.0042(8) 0.0041(7) 0.0005(8)
O6 0.0385(9) 0.0369(9) 0.0368(9) -0.0074(8) 0.0162(7) -0.0012(8)
O20 0.0407(9) 0.0325(9) 0.0385(9) 0.0002(8) 0.0136(7) 0.0066(8)
O23 0.0434(10) 0.0283(9) 0.0501(11) -0.0015(8) 0.0269(8) -0.0026(8)
O31 0.0289(8) 0.0465(10) 0.0278(8) 0.0065(8) 0.0008(6) -0.0058(8)
O32 0.0368(9) 0.0510(11) 0.0381(9) 0.0093(9) 0.0100(7) -0.0051(9)
O33 0.0420(9) 0.0291(8) 0.0403(9) -0.0018(8) 0.0133(7) 0.0042(8)
O34 0.0276(9) 0.0594(12) 0.0413(10) -0.0056(9) 0.0067(7) -0.0040(8)
O35 0.0407(9) 0.0332(9) 0.0314(8) 0.0058(7) 0.0100(7) 0.0047(8)
O36 0.0296(8) 0.0297(8) 0.0356(8) 0.0013(7) 0.0146(7) 0.0041(7)
O50 0.0502(11) 0.0287(9) 0.0449(10) 0.0049(8) 0.0202(9) -0.0058(8)
O53 0.0412(10) 0.0250(8) 0.0474(10) 0.0004(7) 0.0273(8) 0.0006(7)
Na1 0.0451(6) 0.0324(5) 0.0523(6) 0.0030(5) 0.0047(5) 0.0052(5)
Na31 0.0406(5) 0.0309(5) 0.0419(5) -0.0022(4) 0.0111(4) -0.0071(4)
B22 0.0368(15) 0.0463(16) 0.0386(15) 0.0086(13) 0.0148(12) -0.0049(14)
B52 0.0339(14) 0.0465(16) 0.0409(15) -0.0109(13) 0.0132(12) 0.0033(13)

loop_
_atom_type_symbol
_atom_type_description
_atom_type_scat_dispersion_real
_atom_type_scat_dispersion_imag
_atom_type_scat_source
C C 0.0033 0.0016 'International Tables Vol C Tables 4.2.6.8 and 6.1.1.4'
H H 0.0000 0.0000 'International Tables Vol C Tables 4.2.6.8 and 6.1.1.4'
O O 0.0106 0.0060 'International Tables Vol C Tables 4.2.6.8 and 6.1.1.4'
Na Na 0.0362 0.0249 'International Tables Vol C Tables 4.2.6.8 and 6.1.1.4'
B B 0.0013 0.0007 'International Tables Vol C Tables 4.2.6.8 and 6.1.1.4'

loop_
_geom_angle_atom_site_label_1
_geom_angle_atom_site_label_2
_geom_angle_atom_site_label_3
_geom_angle
O1 C1 C2 108.9(2)
O2 C2 C1 108.3(2)
O2 C3 C4 108.6(2)
O3 C4 C3 108.5(2)
O3 C5 C6 109.2(2)
O4 C6 C5 108.3(2)
O4 C7 C8 108.5(2)
O5 C8 C7 107.7(2)
O5 C9 C10 108.1(2)
O6 C10 C9 109.3(2)
O6 C11 C12 109.1(2)
O1 C12 C11 108.0(2)
O20 C21 O23 117.7(2)
O20 C21 B22 127.2(2)
O23 C21 B22 115.1(2)
O23 C24 C25 108.1(2)
O31 C31 C32 108.7(2)
O32 C32 C31 107.9(2)
O32 C33 C34 108.4(2)
O33 C34 C33 108.4(2)
O33 C35 C36 107.9(2)
O34 C36 C35 108.8(2)
O34 C37 C38 108.3(2)
O35 C38 C37 109.9(2)
O35 C39 C40 108.85(19)
O36 C40 C39 108.73(19)
O36 C41 C42 107.6(2)
O31 C42 C41 108.65(19)
O50 C51 O53 117.3(2)
O50 C51 B52 127.8(2)
O53 C51 B52 114.9(2)
O50 C51 Na31 44.78(12)
O53 C51 Na31 157.57(16)
B52 C51 Na31 84.50(16)
O53 C54 C55 108.1(2)
C1 O1 C12 110.71(19)
C1 O1 Na1 106.01(14)
C12 O1 Na1 111.84(15)
C3 O2 C2 111.6(2)
C3 O2 Na1 125.35(16)
C2 O2 Na1 117.14(14)
C4 O3 C5 112.4(2)
C4 O3 Na1 103.20(14)
C5 O3 Na1 113.56(16)
C6 O4 C7 111.4(2)
C8 O5 C9 112.6(2)
C10 O6 C11 111.1(2)
C10 O6 Na1 123.47(15)
C11 O6 Na1 111.91(14)
C21 O20 Na1 123.22(16)
C21 O23 C24 116.7(2)
C31 O31 C42 111.65(18)
C31 O31 Na31 123.23(16)
C42 O31 Na31 117.39(13)
C33 O32 C32 112.6(2)
C33 O32 Na31 117.22(15)
C32 O32 Na31 102.33(15)
C34 O33 C35 112.1(2)
C37 O34 C36 113.5(2)
C39 O35 C38 110.9(2)
C39 O35 Na31 114.98(14)
C38 O35 Na31 127.53(16)
C40 O36 C41 111.82(19)
C40 O36 Na31 109.07(13)
C41 O36 Na31 109.08(14)
C51 O50 Na31 113.61(16)
C51 O53 C54 117.17(19)
O20 Na1 O2 88.56(7)
O20 Na1 O1 78.15(7)
O2 Na1 O1 64.80(6)
O20 Na1 O6 81.44(7)
O2 Na1 O6 126.63(7)
O1 Na1 O6 61.83(6)
O20 Na1 O3 124.37(7)
O2 Na1 O3 59.81(6)
O1 Na1 O3 117.82(6)
O6 Na1 O3 154.16(7)
O50 Na31 O31 86.50(7)
O50 Na31 O36 77.37(7)
O31 Na31 O36 64.58(6)
O50 Na31 O35 83.39(7)
O31 Na31 O35 128.90(7)
O36 Na31 O35 64.33(6)
O50 Na31 O32 123.15(7)
O31 Na31 O32 61.25(6)
O36 Na31 O32 119.15(6)
O35 Na31 O32 153.41(7)
O50 Na31 C51 21.61(6)
O31 Na31 C51 86.69(6)
O36 Na31 C51 96.97(7)
O35 Na31 C51 100.05(6)
O32 Na31 C51 105.35(6)

loop_
_geom_bond_atom_site_label_1
_geom_bond_atom_site_label_2
_geom_bond_distance
C1 O1 1.419(3)
C1 C2 1.489(4)
C2 O2 1.426(3)
C3 O2 1.421(3)
C3 C4 1.482(4)
C4 O3 1.413(3)
C5 O3 1.421(3)
C5 C6 1.488(5)
C6 O4 1.417(3)
C7 O4 1.429(3)
C7 C8 1.476(4)
C8 O5 1.423(3)
C9 O5 1.426(3)
C9 C10 1.478(4)
C10 O6 1.420(3)
C11 O6 1.422(3)
C11 C12 1.483(4)
C12 O1 1.425(3)
C21 O20 1.220(3)
C21 O23 1.373(3)
C21 B22 1.602(4)
C24 O23 1.442(3)
C24 C25 1.481(4)
C31 O31 1.417(3)
C31 C32 1.493(4)
C32 O32 1.422(3)
C33 O32 1.416(3)
C33 C34 1.484(4)
C34 O33 1.409(3)
C35 O33 1.419(3)
C35 C36 1.488(4)
C36 O34 1.425(3)
C37 O34 1.402(3)
C37 C38 1.479(5)
C38 O35 1.429(3)
C39 O35 1.420(3)
C39 C40 1.489(4)
C40 O36 1.417(3)
C41 O36 1.424(3)
C41 C42 1.486(4)
C42 O31 1.425(3)
C51 O50 1.217(3)
C51 O53 1.376(3)
C51 B52 1.594(4)
C51 Na31 3.027(3)
C54 O53 1.437(3)
C54 C55 1.487(4)
O1 Na1 2.6461(19)
O2 Na1 2.5569(19)
O3 Na1 2.945(2)
O6 Na1 2.835(2)
O20 Na1 2.299(2)
O31 Na31 2.5423(19)
O32 Na31 2.913(2)
O35 Na31 2.6373(19)
O36 Na31 2.6044(19)
O50 Na31 2.327(2)

loop_
_geom_torsion_atom_site_label_1
_geom_torsion_atom_site_label_2
_geom_torsion_atom_site_label_3
_geom_torsion_atom_site_label_4
_geom_torsion
O1 C1 C2 O2 64.0(3)
O2 C3 C4 O3 -62.6(3)
O3 C5 C6 O4 66.5(3)
O4 C7 C8 O5 -66.5(3)
O5 C9 C10 O6 61.5(3)
O6 C11 C12 O1 -67.6(3)
O31 C31 C32 O32 65.8(3)
O32 C33 C34 O33 -66.6(3)
O33 C35 C36 O34 65.0(3)
O34 C37 C38 O35 -64.5(3)
O35 C39 C40 O36 63.8(3)
O36 C41 C42 O31 -61.8(3)
C2 C1 O1 C12 177.5(2)
C2 C1 O1 Na1 -61.0(2)
C11 C12 O1 C1 -179.3(2)
C11 C12 O1 Na1 62.7(2)
C4 C3 O2 C2 -179.2(2)
C4 C3 O2 Na1 28.9(3)
C1 C2 O2 C3 173.5(2)
C1 C2 O2 Na1 -32.1(3)
C3 C4 O3 C5 -176.8(2)
C3 C4 O3 Na1 60.5(2)
C6 C5 O3 C4 -177.4(2)
C6 C5 O3 Na1 -60.7(3)
C5 C6 O4 C7 178.5(2)
C8 C7 O4 C6 -177.4(2)
C7 C8 O5 C9 -170.2(2)
C10 C9 O5 C8 175.5(2)
C9 C10 O6 C11 -177.5(2)
C9 C10 O6 Na1 -40.2(3)
C12 C11 O6 C10 -179.9(2)
C12 C11 O6 Na1 37.8(2)
O23 C21 O20 Na1 -165.69(15)
B22 C21 O20 Na1 14.4(3)
O20 C21 O23 C24 -1.6(3)
B22 C21 O23 C24 178.3(2)
C25 C24 O23 C21 -179.2(3)
C32 C31 O31 C42 179.0(2)
C32 C31 O31 Na31 -32.6(3)
C41 C42 O31 C31 -175.5(2)
C41 C42 O31 Na31 34.1(3)
C34 C33 O32 C32 -173.8(2)
C34 C33 O32 Na31 67.9(2)
C31 C32 O32 C33 172.6(2)
C31 C32 O32 Na31 -60.7(2)
C33 C34 O33 C35 173.3(2)
C36 C35 O33 C34 174.0(2)
C38 C37 O34 C36 -167.2(2)
C35 C36 O34 C37 -169.0(2)
C40 C39 O35 C38 172.3(2)
C40 C39 O35 Na31 -34.0(2)
C37 C38 O35 C39 173.4(2)
C37 C38 O35 Na31 23.8(3)
C39 C40 O36 C41 179.1(2)
C39 C40 O36 Na31 -60.2(2)
C42 C41 O36 C40 179.0(2)
C42 C41 O36 Na31 58.3(2)
O53 C51 O50 Na31 163.04(15)
B52 C51 O50 Na31 -17.6(3)
O50 C51 O53 C54 0.4(3)
B52 C51 O53 C54 -179.0(2)
Na31 C51 O53 C54 33.0(5)
C55 C54 O53 C51 -177.9(3)
C21 O20 Na1 O2 70.98(19)
C21 O20 Na1 O1 135.52(19)
C21 O20 Na1 O6 -161.62(19)
C21 O20 Na1 O3 19.8(2)
C3 O2 Na1 O20 -130.5(2)
C2 O2 Na1 O20 78.95(18)
C3 O2 Na1 O1 151.9(2)
C2 O2 Na1 O1 1.37(17)
C3 O2 Na1 O6 151.24(19)
C2 O2 Na1 O6 0.7(2)
C3 O2 Na1 O3 1.37(19)
C2 O2 Na1 O3 -149.15(19)
C1 O1 Na1 O20 -63.32(15)
C12 O1 Na1 O20 57.43(16)
C1 O1 Na1 O2 30.71(14)
C12 O1 Na1 O2 151.46(17)
C1 O1 Na1 O6 -149.88(16)
C12 O1 Na1 O6 -29.13(16)
C1 O1 Na1 O3 59.46(16)
C12 O1 Na1 O3 -179.79(16)
C10 O6 Na1 O20 136.4(2)
C11 O6 Na1 O20 -86.61(17)
C10 O6 Na1 O2 -141.81(19)
C11 O6 Na1 O2 -4.9(2)
C10 O6 Na1 O1 -142.5(2)
C11 O6 Na1 O1 -5.53(16)
C10 O6 Na1 O3 -46.2(3)
C11 O6 Na1 O3 90.7(2)
C4 O3 Na1 O20 32.14(18)
C5 O3 Na1 O20 -89.9(2)
C4 O3 Na1 O2 -32.20(15)
C5 O3 Na1 O2 -154.2(2)
C4 O3 Na1 O1 -62.43(16)
C5 O3 Na1 O1 175.57(18)
C4 O3 Na1 O6 -144.67(18)
C5 O3 Na1 O6 93.3(2)
C51 O50 Na31 O31 -89.83(17)
C51 O50 Na31 O36 -154.55(18)
C51 O50 Na31 O35 140.34(17)
C51 O50 Na31 O32 -37.8(2)
C31 O31 Na31 O50 132.1(2)
C42 O31 Na31 O50 -81.14(18)
C31 O31 Na31 O36 -150.2(2)
C42 O31 Na31 O36 -3.47(17)
C31 O31 Na31 O35 -149.27(19)
C42 O31 Na31 O35 -2.5(2)
C31 O31 Na31 O32 0.95(19)
C42 O31 Na31 O32 147.68(19)
C31 O31 Na31 C51 110.5(2)
C42 O31 Na31 C51 -102.79(18)
C40 O36 Na31 O50 -59.29(15)
C41 O36 Na31 O50 63.10(16)
C40 O36 Na31 O31 -151.43(16)
C41 O36 Na31 O31 -29.03(16)
C40 O36 Na31 O35 29.37(14)
C41 O36 Na31 O35 151.77(17)
C40 O36 Na31 O32 179.60(14)
C41 O36 Na31 O32 -58.01(17)
C40 O36 Na31 C51 -68.47(15)
C41 O36 Na31 C51 53.93(16)
C39 O35 Na31 O50 82.48(16)
C38 O35 Na31 O50 -128.9(2)
C39 O35 Na31 O31 2.41(19)
C38 O35 Na31 O31 151.0(2)
C39 O35 Na31 O36 3.34(15)
C38 O35 Na31 O36 151.9(2)
C39 O35 Na31 O32 -101.0(2)
C38 O35 Na31 O32 47.6(3)
C39 O35 Na31 C51 96.29(16)
C38 O35 Na31 C51 -115.1(2)
C33 O32 Na31 O50 91.4(2)
C32 O32 Na31 O50 -32.32(18)
C33 O32 Na31 O31 155.2(2)
C32 O32 Na31 O31 31.48(15)
C33 O32 Na31 O36 -174.90(18)
C32 O32 Na31 O36 61.42(17)
C33 O32 Na31 O35 -84.6(2)
C32 O32 Na31 O35 151.77(18)
C33 O32 Na31 C51 77.82(19)
C32 O32 Na31 C51 -45.87(16)
O53 C51 Na31 O50 -42.8(4)
B52 C51 Na31 O50 166.1(2)
O50 C51 Na31 O31 88.87(18)
O53 C51 Na31 O31 46.1(4)
B52 C51 Na31 O31 -105.05(14)
O50 C51 Na31 O36 24.99(17)
O53 C51 Na31 O36 -17.8(4)
B52 C51 Na31 O36 -168.92(14)
O50 C51 Na31 O35 -40.08(18)
O53 C51 Na31 O35 -82.9(4)
B52 C51 Na31 O35 126.01(14)
O50 C51 Na31 O32 147.84(17)
O53 C51 Na31 O32 105.0(4)
B52 C51 Na31 O32 -46.08(14)
